data_2200522
loop_
_publ_author_name
'Jeffrey C. Bryan'
'Richard A. Sachleben'
'Agathe Urvoas'

_publ_section_title
;
 5,17-Di-<i>tert</i>-butyl-25,27-dihydroxycalix[4]arene
;
_journal_issue 8
_journal_name_full 'Acta Crystallographica Section E'
_journal_page_first o781
_journal_page_last o782
_journal_paper_doi 10.1107/S160053680101220X
_journal_volume 57
_journal_year 2001
_chemical_formula_iupac 'C38 H44 O2'
_chemical_formula_moiety 'C38 H44 O2'
_chemical_formula_sum 'C38 H44 O2'
_chemical_formula_weight 532.7
_chemical_name_common
;
5,17-di-tert-butyl-25,27-dihydroxy-calix[4]arene
;
_chemical_name_systematic ?
_space_group_IT_number 14
_symmetry_cell_setting monoclinic
_symmetry_space_group_name_Hall '-P 2yn'
_symmetry_space_group_name_H-M 'P 1 21/n 1'
_cell_angle_alpha 90
_cell_angle_beta 105.68(8)
_cell_angle_gamma 90
_cell_formula_units_Z 2
_cell_length_a 8.6623(8)
_cell_length_b 18.1338(13)
_cell_length_c 9.8554(9)
_cell_measurement_reflns_used 25
_cell_measurement_temperature 100
_cell_measurement_theta_max 14.3
_cell_measurement_theta_min 10.1
_cell_volume 1490.5(6)
_computing_cell_refinement CAD-4-PC
_computing_data_collection 'CAD-4-PC (Enraf-Nonius, 1993)'
_computing_data_reduction 'XCAD4 (Harms, 1995)'
_computing_molecular_graphics 'SHELXTL (Bruker, 1997)'
_computing_publication_material 'PLATON (Spek, 2001)'
_computing_structure_refinement 'SHELXL97 (Sheldrick, 1997)'
_computing_structure_solution 'SHELXS97 (Sheldrick, 1990)'
_diffrn_ambient_temperature 100
_diffrn_measured_fraction_theta_full 1.00
_diffrn_measured_fraction_theta_max 1.00
_diffrn_measurement_device_type 'Nonius CAD-4'
_diffrn_measurement_method \w
_diffrn_radiation_monochromator graphite
_diffrn_radiation_source 'fine-focus sealed tube'
_diffrn_radiation_type MoK\a
_diffrn_radiation_wavelength .71073
_diffrn_reflns_av_R_equivalents .014
_diffrn_reflns_av_sigmaI/netI .032
_diffrn_reflns_limit_h_max 10
_diffrn_reflns_limit_h_min 0
_diffrn_reflns_limit_k_max 21
_diffrn_reflns_limit_k_min -10
_diffrn_reflns_limit_l_max 11
_diffrn_reflns_limit_l_min -11
_diffrn_reflns_number 3130
_diffrn_reflns_reduction_process
;
 ?
;
_diffrn_reflns_theta_full 25.0
_diffrn_reflns_theta_max 25.0
_diffrn_reflns_theta_min 2.2
_diffrn_standards_decay_% 5
_diffrn_standards_interval_time 120
_diffrn_standards_number 3
_exptl_absorpt_coefficient_mu .071
_exptl_absorpt_correction_type none
_exptl_crystal_colour 'colourless '
_exptl_crystal_density_diffrn 1.187
_exptl_crystal_density_meas ?
_exptl_crystal_description fragment
_exptl_crystal_F_000 576
_exptl_crystal_size_max .70
_exptl_crystal_size_mid .41
_exptl_crystal_size_min .30
_refine_diff_density_max .21
_refine_diff_density_min -.22
_refine_ls_extinction_method none
_refine_ls_goodness_of_fit_ref 1.03
_refine_ls_hydrogen_treatment mixed
_refine_ls_matrix_type full
_refine_ls_number_constraints 0
_refine_ls_number_parameters 185
_refine_ls_number_reflns 2618
_refine_ls_number_restraints 0
_refine_ls_restrained_S_all 1.03
_refine_ls_R_factor_all .056
_refine_ls_R_factor_gt .039
_refine_ls_shift/su_max .001
_refine_ls_shift/su_mean .000
_refine_ls_structure_factor_coef Fsqd
_refine_ls_weighting_details 'w = 1/[\s^2^(Fo^2^)+(0.0547P)^2^+0.4494P] where P = (Fo^2^+2Fc^2^)/3'
_refine_ls_weighting_scheme calc
_refine_ls_wR_factor_ref .108
_reflns_number_gt 2090
_reflns_number_total 2618
_reflns_threshold_expression I>2\s(I)
_cod_data_source_file om6037.cif
_cod_data_source_block I
_cod_depositor_comments
;
The following automatic conversions were performed:
'_symmetry_cell_setting' value 'Monoclinic' changed to 'monoclinic'
according to '/home/saulius/struct/CIF-dictionaries/cif_core.dic'
dictionary named 'cif_core.dic' version 2.4.1 from 2010-06-29.

Automatic conversion script
Id: cif_fix_enum 1527 2010-12-29 10:47:43Z saulius 

The following automatic conversions were performed:

'_symmetry_cell_setting' value 'Monoclinic' changed to 'monoclinic'
according to /home/saulius/struct/CIF-dictionaries/cif_core.dic
dictionary named 'cif_core.dic' version 2.4.1 from 2010-06-29.

Automatic conversion script
Id: cif_fix_values 1715 2011-07-08 13:25:40Z adriana 

The following automatic conversions were performed:

'_exptl_crystal_density_meas' value 'not measured' was changed to '?'
- the value is perceived as not measured.

Automatic conversion script
Id: cif_fix_values 3008 2015-01-20 13:52:24Z robertas 
;
_cod_original_cell_volume 1490.5(2)
_cod_original_sg_symbol_H-M 'P 21/n'
_cod_database_code 2200522
_cod_database_fobs_code 2200522

loop_
_symmetry_equiv_pos_as_xyz
x,y,z
1/2-x,1/2+y,1/2-z
-x,-y,-z
1/2+x,1/2-y,1/2+z

loop_
_atom_site_aniso_label
_atom_site_aniso_U_11
_atom_site_aniso_U_22
_atom_site_aniso_U_33
_atom_site_aniso_U_12
_atom_site_aniso_U_13
_atom_site_aniso_U_23
O .0217(6) .0235(6) .0178(6) .0025(4) .0075(4) .0011(4)
C1 .0185(7) .0151(7) .0150(7) .0052(6) .0058(6) .0023(6)
C2 .0197(7) .0138(7) .0137(7) .0053(6) .0009(6) .0016(6)
C3 .0158(7) .0137(7) .0160(7) .0005(6) .0006(6) .0014(6)
C4 .0195(8) .0135(7) .0148(7) .0029(6) .0031(6) .0018(5)
C5 .0193(8) .0167(7) .0110(7) .0022(6) .0001(6) .0003(5)
C6 .0155(7) .0134(7) .0171(7) .0031(6) .0006(6) .0010(6)
C7 .0209(8) .0195(8) .0153(7) -.0010(6) .0043(6) .0002(6)
C8 .0304(9) .0360(9) .0197(8) .0037(7) .0074(7) .0087(7)
C9 .0348(10) .0254(9) .0273(9) -.0050(7) .0173(8) -.0041(7)
C10 .0249(8) .0303(9) .0206(8) -.0065(7) .0071(7) -.0013(7)
C11 .0186(8) .0209(8) .0096(7) -.0004(6) .0049(6) .0009(6)
C12 .0155(7) .0214(8) .0102(7) -.0021(6) .0004(6) -.0013(6)
C13 .0168(7) .0207(8) .0116(7) -.0018(6) .0047(6) .0015(6)
C14 .0141(7) .0253(8) .0140(7) .0003(6) .0010(6) .0014(6)
C15 .0174(8) .0231(8) .0163(8) -.0051(6) .0006(6) -.0022(6)
C16 .0229(8) .0177(7) .0157(7) -.0027(6) .0052(6) -.0010(6)
C17 .0223(8) .0184(7) .0135(7) .0019(6) .0024(6) -.0017(6)
C18 .0169(7) .0209(8) .0165(7) .0018(6) .0029(6) .0013(6)
C19 .0384(10) .0304(9) .0281(9) .0042(8) .0189(8) .0085(7)

loop_
_atom_site_label
_atom_site_fract_x
_atom_site_fract_y
_atom_site_fract_z
_atom_site_U_iso_or_equiv
_atom_site_thermal_displace_type
_atom_site_calc_flag
_atom_site_refinement_flags
_atom_site_occupancy
_atom_site_type_symbol
O .24785(12) .61658(6) .53954(11) .0206(3) Uani . . 1.000 O
C1 .34016(17) .62189(8) .44455(15) .0160(4) Uani . . 1.000 C
C2 .49191(18) .65422(7) .48621(15) .0164(4) Uani . . 1.000 C
C3 .57635(17) .66457(7) .38569(15) .0159(4) Uani . . 1.000 C
C4 .51413(17) .64484(7) .24494(15) .0162(4) Uani . . 1.000 C
C5 .36333(17) .61112(8) .20863(15) .0164(4) Uani . . 1.000 C
C6 .27512(17) .59868(7) .30516(15) .0161(4) Uani . . 1.000 C
C7 .60159(18) .66004(8) .13151(15) .0187(4) Uani . . 1.000 C
C8 .4971(2) .70988(9) .01731(17) .0286(5) Uani . . 1.000 C
C9 .6320(2) .58680(9) .06472(18) .0274(5) Uani . . 1.000 C
C10 .76116(19) .69886(9) .19105(17) .0251(5) Uani . . 1.000 C
C11 .71823(17) .63838(8) .71049(14) .0162(4) Uani . . 1.000 C
C12 .73164(17) .56265(8) .69336(14) .0163(4) Uani . . 1.000 C
C13 .86748(17) .52339(8) .76416(14) .0162(4) Uani . . 1.000 C
C14 .99230(17) .56221(8) .85580(15) .0183(4) Uani . . 1.000 C
C15 .98116(18) .63753(8) .87292(15) .0197(5) Uani . . 1.000 C
C16 .84501(18) .67577(8) .80059(15) .0188(4) Uani . . 1.000 C
C17 .56603(18) .67929(8) .63652(15) .0185(4) Uani . . 1.000 C
C18 .88365(17) .44125(8) .74080(16) .0184(4) Uani . . 1.000 C
C19 .2696(2) .55006(9) .62082(18) .0304(5) Uani . . 1.000 C
H3 .68030 .68590 .41430 .0190 Uiso calc R 1.000 H
H5 .31920 .59600 .11370 .0200 Uiso calc R 1.000 H
H8A .39640 .68450 -.02790 .0430 Uiso calc R 1.000 H
H8B .55430 .72120 -.05340 .0430 Uiso calc R 1.000 H
H8C .47370 .75580 .06030 .0430 Uiso calc R 1.000 H
H9A .69670 .55440 .13780 .0410 Uiso calc R 1.000 H
H9B .68940 .59640 -.00660 .0410 Uiso calc R 1.000 H
H9C .52920 .56290 .02030 .0410 Uiso calc R 1.000 H
H10A .74250 .74700 .22900 .0380 Uiso calc R 1.000 H
H10B .81450 .70580 .11610 .0380 Uiso calc R 1.000 H
H10C .82930 .66880 .26640 .0380 Uiso calc R 1.000 H
H12 .64530 .53700 .63140 .0200 Uiso calc R 1.000 H
H14 1.08570 .53660 .90680 .0220 Uiso calc R 1.000 H
H15 1.06750 .66330 .93470 .0240 Uiso calc R 1.000 H
H16 .83860 .72750 .81270 .0230 Uiso calc R 1.000 H
H17A .48650 .67260 .69120 .0220 Uiso calc R 1.000 H
H17B .59040 .73260 .63590 .0220 Uiso calc R 1.000 H
H18A .94210 .43420 .66820 .0220 Uiso calc R 1.000 H
H18B .94870 .41880 .82940 .0220 Uiso calc R 1.000 H
H19A .24120 .50760 .55750 .0460 Uiso calc R 1.000 H
H19B .20050 .55110 .68490 .0460 Uiso calc R 1.000 H
H19C .38190 .54600 .67570 .0460 Uiso calc R 1.000 H

loop_
_atom_type_symbol
_atom_type_description
_atom_type_scat_dispersion_real
_atom_type_scat_dispersion_imag
_atom_type_scat_source
O O .0106 .0060 'International Tables Vol C Tables 4.2.6.8 and 6.1.1.4'
H H .0000 .0000 'International Tables Vol C Tables 4.2.6.8 and 6.1.1.4'
C C .0033 .0016 'International Tables Vol C Tables 4.2.6.8 and 6.1.1.4'

loop_
_geom_angle_atom_site_label_1
_geom_angle_atom_site_label_2
_geom_angle_atom_site_label_3
_geom_angle_site_symmetry_1
_geom_angle_site_symmetry_3
_geom_angle
_geom_angle_publ_flag
C1 O C19 . . 115.01(14) yes
O C1 C2 . . 119.92(15) yes
O C1 C6 . . 119.19(15) yes
C2 C1 C6 . . 120.78(16) no
C1 C2 C3 . . 118.74(15) no
C1 C2 C17 . . 121.99(16) no
C3 C2 C17 . . 119.27(16) no
C2 C3 C4 . . 122.50(16) no
C3 C4 C5 . . 116.78(16) no
C3 C4 C7 . . 123.02(15) no
C5 C4 C7 . . 120.18(15) no
C4 C5 C6 . . 122.96(15) no
C1 C6 C5 . . 118.19(16) no
C1 C6 C18 . 3_666 122.00(15) no
C5 C6 C18 . 3_666 119.77(15) no
C4 C7 C8 . . 109.31(15) no
C4 C7 C9 . . 109.40(14) no
C4 C7 C10 . . 112.22(14) no
C8 C7 C9 . . 109.30(15) no
C8 C7 C10 . . 107.76(15) no
C9 C7 C10 . . 108.80(16) no
C12 C11 C16 . . 118.80(16) no
C12 C11 C17 . . 120.95(15) no
C16 C11 C17 . . 120.21(15) no
C11 C12 C13 . . 122.08(16) no
C12 C13 C14 . . 117.93(15) no
C12 C13 C18 . . 121.73(15) no
C14 C13 C18 . . 120.32(15) no
C13 C14 C15 . . 120.61(16) no
C14 C15 C16 . . 120.57(16) no
C11 C16 C15 . . 120.01(16) no
C2 C17 C11 . . 113.98(15) no
C6 C18 C13 3_666 . 113.66(15) no
C2 C3 H3 . . 119 no
C4 C3 H3 . . 119 no
C4 C5 H5 . . 119 no
C6 C5 H5 . . 119 no
C7 C8 H8A . . 109 no
C7 C8 H8B . . 109 no
C7 C8 H8C . . 109 no
H8A C8 H8B . . 109 no
H8A C8 H8C . . 109 no
H8B C8 H8C . . 109 no
C7 C9 H9A . . 109 no
C7 C9 H9B . . 109 no
C7 C9 H9C . . 109 no
H9A C9 H9B . . 109 no
H9A C9 H9C . . 109 no
H9B C9 H9C . . 109 no
C7 C10 H10A . . 109 no
C7 C10 H10B . . 109 no
C7 C10 H10C . . 109 no
H10A C10 H10B . . 109 no
H10A C10 H10C . . 109 no
H10B C10 H10C . . 109 no
C11 C12 H12 . . 119 no
C13 C12 H12 . . 119 no
C13 C14 H14 . . 120 no
C15 C14 H14 . . 120 no
C14 C15 H15 . . 120 no
C16 C15 H15 . . 120 no
C11 C16 H16 . . 120 no
C15 C16 H16 . . 120 no
C2 C17 H17A . . 109 no
C2 C17 H17B . . 109 no
C11 C17 H17A . . 109 no
C11 C17 H17B . . 109 no
H17A C17 H17B . . 108 no
C13 C18 H18A . . 109 no
C13 C18 H18B . . 109 no
H18A C18 H18B . . 108 no
C6 C18 H18A 3_666 . 109 no
C6 C18 H18B 3_666 . 109 no
O C19 H19A . . 109 no
O C19 H19B . . 109 no
O C19 H19C . . 109 no
H19A C19 H19B . . 109 no
H19A C19 H19C . . 109 no
H19B C19 H19C . . 109 no

loop_
_geom_bond_atom_site_label_1
_geom_bond_atom_site_label_2
_geom_bond_site_symmetry_1
_geom_bond_site_symmetry_2
_geom_bond_distance
_geom_bond_publ_flag
O C1 . . 1.3891(18) yes
O C19 . . 1.432(2) yes
C1 C2 . . 1.396(2) no
C1 C6 . . 1.401(2) no
C2 C3 . . 1.394(2) no
C2 C17 . . 1.516(2) no
C3 C4 . . 1.392(2) no
C4 C5 . . 1.398(2) no
C4 C7 . . 1.535(2) no
C5 C6 . . 1.390(2) no
C6 C18 . 3_666 1.511(2) no
C7 C8 . . 1.534(2) no
C7 C9 . . 1.536(2) no
C7 C10 . . 1.521(2) no
C11 C12 . . 1.392(2) no
C11 C16 . . 1.388(2) no
C11 C17 . . 1.517(2) no
C12 C13 . . 1.391(2) no
C13 C14 . . 1.397(2) no
C13 C18 . . 1.519(2) no
C14 C15 . . 1.383(2) no
C15 C16 . . 1.388(2) no
C3 H3 . . .95 no
C5 H5 . . .95 no
C8 H8A . . .98 no
C8 H8B . . .98 no
C8 H8C . . .98 no
C9 H9A . . .98 no
C9 H9B . . .98 no
C9 H9C . . .98 no
C10 H10A . . .98 no
C10 H10B . . .98 no
C10 H10C . . .98 no
C12 H12 . . .95 no
C14 H14 . . .95 no
C15 H15 . . .95 no
C16 H16 . . .95 no
C17 H17A . . .99 no
C17 H17B . . .99 no
C18 H18A . . .99 no
C18 H18B . . .99 no
C19 H19A . . .98 no
C19 H19B . . .98 no
C19 H19C . . .98 no

loop_
_geom_hbond_atom_site_label_D
_geom_hbond_atom_site_label_H
_geom_hbond_atom_site_label_A
_geom_hbond_site_symmetry_A
_geom_hbond_distance_DH
_geom_hbond_distance_HA
_geom_hbond_distance_DA
_geom_hbond_angle_DHA
_geom_hbond_publ_flag
C17 H17A O . .9901 2.4227 2.8947(19) 108.59 no
C18 H18A O 3_666 .9902 2.4344 2.8861(19) 107.17 no

loop_
_geom_torsion_atom_site_label_1
_geom_torsion_atom_site_label_2
_geom_torsion_atom_site_label_3
_geom_torsion_atom_site_label_4
_geom_torsion_site_symmetry_3
_geom_torsion_site_symmetry_4
_geom_torsion
_geom_torsion_publ_flag
C19 O C1 C2 . . -90.54(18) no
C19 O C1 C6 . . 93.37(18) no
C1 O C19 H19B . . 179.79 no
C1 O C19 H19C . . 59.79 no
C1 O C19 H19A . . -60.21 no
O C1 C2 C3 . . -174.59(15) no
O C1 C2 C17 . . 4.5(2) no
O C1 C6 C18 . 3_666 -8.3(2) no
C2 C1 C6 C5 . . -2.2(2) no
C2 C1 C6 C18 . 3_666 175.67(15) no
O C1 C6 C5 . . 173.81(15) no
C6 C1 C2 C3 . . 1.4(2) no
C6 C1 C2 C17 . . -179.47(15) no
C1 C2 C3 C4 . . .9(2) no
C3 C2 C17 C11 . . -64.25(19) no
C1 C2 C17 C11 . . 116.67(17) no
C17 C2 C3 C4 . . -178.18(15) no
C2 C3 C4 C5 . . -2.3(2) no
C2 C3 C4 C7 . . 176.32(15) no
C3 C4 C5 C6 . . 1.5(2) no
C7 C4 C5 C6 . . -177.22(15) no
C3 C4 C7 C8 . . -119.72(17) no
C3 C4 C7 C9 . . 120.63(17) no
C5 C4 C7 C10 . . 178.37(15) no
C3 C4 C7 C10 . . -.2(2) no
C5 C4 C7 C8 . . 58.89(19) no
C5 C4 C7 C9 . . -60.76(19) no
C4 C5 C6 C1 . . .8(2) no
C4 C5 C6 C18 . 3_666 -177.20(15) no
C1 C6 C18 C13 3_666 3_666 -105.01(17) no
C5 C6 C18 C13 3_666 3_666 72.87(19) no
C12 C11 C16 C15 . . -.8(2) no
C17 C11 C16 C15 . . 177.10(16) no
C16 C11 C17 C2 . . 141.71(16) no
C17 C11 C12 C13 . . -177.50(16) no
C12 C11 C17 C2 . . -40.5(2) no
C16 C11 C12 C13 . . .3(2) no
C11 C12 C13 C14 . . .6(2) no
C11 C12 C13 C18 . . -177.73(16) no
C12 C13 C18 C6 . 3_666 -27.0(2) no
C12 C13 C14 C15 . . -1.1(2) no
C18 C13 C14 C15 . . 177.21(16) no
C14 C13 C18 C6 . 3_666 154.73(16) no
C13 C14 C15 C16 . . .7(2) no
C14 C15 C16 C11 . . .2(2) no
